data_2231913
loop_
_publ_author_name
'Betz, Richard'
'Gerber, Thomas'
'Hosten, Eric'
'Dayananda, Alaloor S.'
'Yathirajan, Hemmige S.'
'Narayana, Badiadka'

_publ_section_title
;
 4-[Bis(4-fluorophenyl)methyl]piperazin-1-ium picrate
;
_journal_coeditor_code HG5090
_journal_issue 10
_journal_name_full 'Acta Crystallographica Section E'
_journal_page_first o2587
_journal_page_last o2588
_journal_paper_doi 10.1107/S160053681103580X
_journal_volume 67
_journal_year 2011
_chemical_formula_iupac 'C17 H19 F2 N2 +, C6 H2 N3 O7 -'
_chemical_formula_moiety 'C17 H19 F2 N2 +, C6 H2 N3 O7 -'
_chemical_formula_sum 'C23 H21 F2 N5 O7'
_chemical_formula_weight 517.45
_chemical_name_common
;
4,4'-Difluorobenzhydryl piperazinium picrate
;
_chemical_name_systematic
;
4-[bis(4-fluorophenyl)methyl]piperazin-1-ium 2,4,6-trinitrophenolate
;
_space_group_IT_number 14
_symmetry_cell_setting monoclinic
_symmetry_space_group_name_Hall '-P 2ybc'
_symmetry_space_group_name_H-M 'P 1 21/c 1'
_atom_sites_solution_hydrogens geom
_atom_sites_solution_primary direct
_atom_sites_solution_secondary difmap
_audit_creation_method SHELXL-97
_cell_angle_alpha 90.00
_cell_angle_beta 105.7200(10)
_cell_angle_gamma 90.00
_cell_formula_units_Z 4
_cell_length_a 8.9425(2)
_cell_length_b 11.8286(2)
_cell_length_c 23.0922(4)
_cell_measurement_reflns_used 9984
_cell_measurement_temperature 200(2)
_cell_measurement_theta_max 28.31
_cell_measurement_theta_min 2.51
_cell_volume 2351.27(8)
_computing_cell_refinement 'SAINT (Bruker, 2010)'
_computing_data_collection 'APEX2 (Bruker, 2010)'
_computing_data_reduction 'SAINT (Bruker, 2010)'
_computing_molecular_graphics 'ORTEPIII (Farrugia, 1997) and Mercury (Macrae <i>et al.</i>, 2008)'
_computing_publication_material 'SHELXL97 (Sheldrick, 2008) and PLATON (Spek, 2009)'
_computing_structure_refinement 'SHELXL97 (Sheldrick, 2008)'
_computing_structure_solution 'SHELXS97 (Sheldrick, 2008)'
_diffrn_ambient_temperature 200(2)
_diffrn_measured_fraction_theta_full 0.998
_diffrn_measured_fraction_theta_max 0.998
_diffrn_measurement_device_type 'Bruker APEXII CCD'
_diffrn_measurement_method '\f and \w scans'
_diffrn_radiation_monochromator graphite
_diffrn_radiation_source 'fine-focus sealed tube'
_diffrn_radiation_type MoK\a
_diffrn_radiation_wavelength 0.71073
_diffrn_reflns_av_R_equivalents 0.0129
_diffrn_reflns_av_sigmaI/netI 0.0116
_diffrn_reflns_limit_h_max 11
_diffrn_reflns_limit_h_min -10
_diffrn_reflns_limit_k_max 13
_diffrn_reflns_limit_k_min -15
_diffrn_reflns_limit_l_max 30
_diffrn_reflns_limit_l_min -30
_diffrn_reflns_number 20823
_diffrn_reflns_theta_full 28.31
_diffrn_reflns_theta_max 28.31
_diffrn_reflns_theta_min 1.95
_exptl_absorpt_coefficient_mu 0.120
_exptl_absorpt_correction_T_max 1.0000
_exptl_absorpt_correction_T_min 0.9282
_exptl_absorpt_correction_type multi-scan
_exptl_absorpt_process_details
;
(SADABS: Bruker, 2008)
;
_exptl_crystal_colour yellow
_exptl_crystal_density_diffrn 1.462
_exptl_crystal_density_method 'not measured'
_exptl_crystal_description block
_exptl_crystal_F_000 1072
_exptl_crystal_size_max 0.516
_exptl_crystal_size_mid 0.49
_exptl_crystal_size_min 0.405
_refine_diff_density_max 0.324
_refine_diff_density_min -0.306
_refine_ls_extinction_method none
_refine_ls_goodness_of_fit_ref 1.027
_refine_ls_hydrogen_treatment mixed
_refine_ls_matrix_type full
_refine_ls_number_parameters 342
_refine_ls_number_reflns 5842
_refine_ls_number_restraints 0
_refine_ls_restrained_S_all 1.027
_refine_ls_R_factor_all 0.0454
_refine_ls_R_factor_gt 0.0392
_refine_ls_shift/su_max 0.000
_refine_ls_shift/su_mean 0.000
_refine_ls_structure_factor_coef Fsqd
_refine_ls_weighting_details 'calc w=1/[\s^2^(Fo^2^)+(0.0580P)^2^+0.8015P] where P=(Fo^2^+2Fc^2^)/3'
_refine_ls_weighting_scheme calc
_refine_ls_wR_factor_gt 0.1044
_refine_ls_wR_factor_ref 0.1107
_reflns_number_gt 5041
_reflns_number_total 5842
_reflns_threshold_expression >2sigma(I)
_cod_data_source_file hg5090.cif
_cod_data_source_block I
_cod_original_sg_symbol_Hall '-P 2ybc '
_cod_original_sg_symbol_H-M 'P 21/c  '
_cod_database_code 2231913
_cod_database_fobs_code 2231913

loop_
_symmetry_equiv_pos_as_xyz
'x, y, z'
'-x, y+1/2, -z+1/2'
'-x, -y, -z'
'x, -y-1/2, z-1/2'

loop_
_atom_site_type_symbol
_atom_site_label
_atom_site_fract_x
_atom_site_fract_y
_atom_site_fract_z
_atom_site_U_iso_or_equiv
_atom_site_adp_type
_atom_site_calc_flag
_atom_site_refinement_flags
_atom_site_occupancy
_atom_site_symmetry_multiplicity
F F1 0.59114(13) 0.42083(9) 0.07691(4) 0.0571(3) Uani d . 1 1
F F2 -0.17242(8) 0.30044(8) 0.27076(4) 0.0414(2) Uani d . 1 1
N N1 0.53229(10) 0.45389(8) 0.34157(4) 0.02357(19) Uani d . 1 1
N N2 0.77494(11) 0.44880(8) 0.45221(4) 0.02322(19) Uani d . 1 1
H H721 0.8435(19) 0.4073(14) 0.4805(7) 0.036(4) Uiso d . 1 1
H H722 0.7972(18) 0.5235(14) 0.4633(7) 0.035(4) Uiso d . 1 1
C C1 0.41152(13) 0.49894(9) 0.28976(5) 0.0243(2) Uani d . 1 1
H H1 0.4030 0.5824 0.2952 0.029 Uiso calc R 1 1
C C2 0.49947(13) 0.48107(10) 0.39896(5) 0.0256(2) Uani d . 1 1
H H2A 0.3914 0.4593 0.3972 0.031 Uiso calc R 1 1
H H2B 0.5104 0.5635 0.4064 0.031 Uiso calc R 1 1
C C3 0.61166(12) 0.41795(10) 0.44964(5) 0.0252(2) Uani d . 1 1
H H3A 0.5902 0.4370 0.4884 0.030 Uiso calc R 1 1
H H3B 0.5970 0.3355 0.4431 0.030 Uiso calc R 1 1
C C4 0.80775(12) 0.43290(10) 0.39261(5) 0.0259(2) Uani d . 1 1
H H4A 0.8047 0.3514 0.3826 0.031 Uiso calc R 1 1
H H4B 0.9129 0.4618 0.3945 0.031 Uiso calc R 1 1
C C5 0.68813(12) 0.49562(10) 0.34431(5) 0.0254(2) Uani d . 1 1
H H5A 0.6942 0.5776 0.3534 0.030 Uiso calc R 1 1
H H5B 0.7098 0.4844 0.3049 0.030 Uiso calc R 1 1
C C11 0.45589(13) 0.47782(10) 0.23136(5) 0.0255(2) Uani d . 1 1
C C12 0.48205(16) 0.56737(11) 0.19670(6) 0.0357(3) Uani d . 1 1
H H12 0.4681 0.6426 0.2087 0.043 Uiso calc R 1 1
C C13 0.52840(18) 0.54931(12) 0.14453(6) 0.0423(3) Uani d . 1 1
H H13 0.5465 0.6111 0.1210 0.051 Uiso calc R 1 1
C C14 0.54715(16) 0.44020(13) 0.12803(5) 0.0369(3) Uani d . 1 1
C C15 0.51902(18) 0.34899(12) 0.16014(6) 0.0417(3) Uani d . 1 1
H H15 0.5313 0.2741 0.1473 0.050 Uiso calc R 1 1
C C16 0.47223(17) 0.36882(11) 0.21181(6) 0.0372(3) Uani d . 1 1
H H16 0.4509 0.3065 0.2343 0.045 Uiso calc R 1 1
C C21 0.25510(12) 0.44523(9) 0.28664(5) 0.0241(2) Uani d . 1 1
C C22 0.24318(14) 0.33552(10) 0.30656(6) 0.0303(2) Uani d . 1 1
H H22 0.3351 0.2936 0.3238 0.036 Uiso calc R 1 1
C C23 0.09940(14) 0.28616(11) 0.30173(6) 0.0321(3) Uani d . 1 1
H H23 0.0917 0.2115 0.3158 0.039 Uiso calc R 1 1
C C24 -0.03126(13) 0.34853(11) 0.27601(5) 0.0304(2) Uani d . 1 1
C C25 -0.02518(14) 0.45697(12) 0.25579(6) 0.0335(3) Uani d . 1 1
H H25 -0.1178 0.4978 0.2381 0.040 Uiso calc R 1 1
C C26 0.11954(14) 0.50573(11) 0.26174(5) 0.0298(2) Uani d . 1 1
H H26 0.1260 0.5813 0.2487 0.036 Uiso calc R 1 1
O O1 0.04838(9) 0.14124(7) 0.02412(4) 0.02909(18) Uani d . 1 1
O O31 0.31391(13) 0.16472(9) -0.00959(5) 0.0496(3) Uani d . 1 1
O O32 0.30392(17) 0.32242(10) -0.05643(6) 0.0588(3) Uani d . 1 1
O O41 0.22278(14) 0.65139(8) 0.05559(5) 0.0485(3) Uani d . 1 1
O O42 0.08126(16) 0.63785(9) 0.11771(6) 0.0578(3) Uani d . 1 1
O O51 -0.12687(16) 0.26580(12) 0.15001(5) 0.0641(4) Uani d . 1 1
O O52 -0.20063(15) 0.17435(12) 0.06807(5) 0.0598(4) Uani d . 1 1
N N3 0.27271(13) 0.26325(9) -0.01814(5) 0.0323(2) Uani d . 1 1
N N4 0.14537(14) 0.59644(9) 0.08192(5) 0.0380(3) Uani d . 1 1
N N5 -0.11622(13) 0.24272(10) 0.10035(5) 0.0349(2) Uani d . 1 1
C C31 0.07480(12) 0.24316(9) 0.03909(5) 0.0233(2) Uani d . 1 1
C C32 0.18288(13) 0.31337(10) 0.01940(5) 0.0258(2) Uani d . 1 1
C C33 0.20463(14) 0.42683(10) 0.03198(5) 0.0284(2) Uani d . 1 1
H H33 0.2723 0.4702 0.0154 0.034 Uiso calc R 1 1
C C34 0.12583(14) 0.47641(10) 0.06937(5) 0.0299(2) Uani d . 1 1
C C35 0.02432(14) 0.41477(10) 0.09322(5) 0.0307(2) Uani d . 1 1
H H35 -0.0260 0.4491 0.1201 0.037 Uiso calc R 1 1
C C36 -0.00186(13) 0.30330(10) 0.07723(5) 0.0270(2) Uani d . 1 1

loop_
_atom_site_aniso_label
_atom_site_aniso_U_11
_atom_site_aniso_U_22
_atom_site_aniso_U_33
_atom_site_aniso_U_12
_atom_site_aniso_U_13
_atom_site_aniso_U_23
F1 0.0726(6) 0.0721(7) 0.0364(4) 0.0016(5) 0.0315(4) -0.0020(4)
F2 0.0245(4) 0.0574(5) 0.0434(4) -0.0087(3) 0.0112(3) -0.0072(4)
N1 0.0199(4) 0.0306(5) 0.0207(4) -0.0002(3) 0.0064(3) 0.0021(3)
N2 0.0215(4) 0.0250(5) 0.0227(4) 0.0005(3) 0.0052(3) 0.0024(3)
C1 0.0248(5) 0.0242(5) 0.0238(5) 0.0009(4) 0.0064(4) 0.0029(4)
C2 0.0218(5) 0.0334(6) 0.0230(5) 0.0022(4) 0.0081(4) 0.0020(4)
C3 0.0226(5) 0.0306(5) 0.0238(5) -0.0013(4) 0.0086(4) 0.0034(4)
C4 0.0219(5) 0.0315(6) 0.0258(5) 0.0015(4) 0.0090(4) -0.0003(4)
C5 0.0224(5) 0.0311(6) 0.0241(5) -0.0019(4) 0.0089(4) 0.0024(4)
C11 0.0241(5) 0.0297(5) 0.0219(5) -0.0011(4) 0.0045(4) 0.0023(4)
C12 0.0472(7) 0.0301(6) 0.0318(6) -0.0115(5) 0.0144(5) -0.0011(5)
C13 0.0555(8) 0.0427(7) 0.0331(6) -0.0150(6) 0.0195(6) 0.0033(5)
C14 0.0366(6) 0.0519(8) 0.0244(5) -0.0009(6) 0.0118(5) -0.0008(5)
C15 0.0556(8) 0.0374(7) 0.0349(7) 0.0105(6) 0.0171(6) 0.0008(5)
C16 0.0530(8) 0.0298(6) 0.0321(6) 0.0081(6) 0.0173(6) 0.0077(5)
C21 0.0227(5) 0.0270(5) 0.0222(5) 0.0013(4) 0.0054(4) 0.0008(4)
C22 0.0242(5) 0.0278(6) 0.0371(6) 0.0017(4) 0.0053(4) 0.0045(5)
C23 0.0303(6) 0.0304(6) 0.0359(6) -0.0034(5) 0.0091(5) 0.0006(5)
C24 0.0230(5) 0.0428(7) 0.0267(5) -0.0046(5) 0.0091(4) -0.0067(5)
C25 0.0243(5) 0.0453(7) 0.0308(6) 0.0085(5) 0.0076(4) 0.0042(5)
C26 0.0292(6) 0.0319(6) 0.0292(5) 0.0064(5) 0.0094(4) 0.0058(4)
O1 0.0264(4) 0.0238(4) 0.0361(4) -0.0003(3) 0.0067(3) -0.0050(3)
O31 0.0572(7) 0.0395(5) 0.0658(7) 0.0152(5) 0.0400(6) 0.0056(5)
O32 0.0885(9) 0.0463(6) 0.0618(7) -0.0101(6) 0.0547(7) 0.0002(5)
O41 0.0624(7) 0.0266(5) 0.0541(6) -0.0054(4) 0.0115(5) 0.0024(4)
O42 0.0807(9) 0.0339(5) 0.0635(7) 0.0032(5) 0.0279(6) -0.0179(5)
O51 0.0808(9) 0.0832(9) 0.0408(6) -0.0316(7) 0.0379(6) -0.0244(6)
O52 0.0595(7) 0.0789(8) 0.0511(6) -0.0385(6) 0.0324(5) -0.0295(6)
N3 0.0350(5) 0.0328(5) 0.0340(5) -0.0041(4) 0.0176(4) -0.0032(4)
N4 0.0454(6) 0.0256(5) 0.0375(6) 0.0030(4) 0.0016(5) -0.0041(4)
N5 0.0383(6) 0.0413(6) 0.0293(5) -0.0061(5) 0.0162(4) -0.0088(4)
C31 0.0234(5) 0.0244(5) 0.0208(5) 0.0014(4) 0.0038(4) -0.0010(4)
C32 0.0263(5) 0.0277(5) 0.0239(5) 0.0007(4) 0.0078(4) -0.0014(4)
C33 0.0295(5) 0.0268(5) 0.0272(5) -0.0020(4) 0.0045(4) 0.0011(4)
C34 0.0345(6) 0.0227(5) 0.0287(5) 0.0015(4) 0.0019(4) -0.0036(4)
C35 0.0335(6) 0.0321(6) 0.0255(5) 0.0033(5) 0.0064(4) -0.0067(4)
C36 0.0277(5) 0.0315(6) 0.0223(5) -0.0015(4) 0.0078(4) -0.0036(4)

loop_
_atom_type_symbol
_atom_type_description
_atom_type_scat_dispersion_real
_atom_type_scat_dispersion_imag
_atom_type_scat_source
C C 0.0033 0.0016 'International Tables Vol C Tables 4.2.6.8 and 6.1.1.4'
H H 0.0000 0.0000 'International Tables Vol C Tables 4.2.6.8 and 6.1.1.4'
F F 0.0171 0.0103 'International Tables Vol C Tables 4.2.6.8 and 6.1.1.4'
N N 0.0061 0.0033 'International Tables Vol C Tables 4.2.6.8 and 6.1.1.4'
O O 0.0106 0.0060 'International Tables Vol C Tables 4.2.6.8 and 6.1.1.4'

loop_
_geom_angle_atom_site_label_1
_geom_angle_atom_site_label_2
_geom_angle_atom_site_label_3
_geom_angle
C5 N1 C2 107.93(8)
C5 N1 C1 113.08(8)
C2 N1 C1 111.77(8)
C3 N2 C4 111.54(8)
C3 N2 H721 111.0(10)
C4 N2 H721 109.4(10)
C3 N2 H722 112.3(10)
C4 N2 H722 107.0(10)
H721 N2 H722 105.3(14)
N1 C1 C21 110.43(8)
N1 C1 C11 110.40(9)
C21 C1 C11 110.24(9)
N1 C1 H1 108.6
C21 C1 H1 108.6
C11 C1 H1 108.6
N1 C2 C3 109.67(9)
N1 C2 H2A 109.7
C3 C2 H2A 109.7
N1 C2 H2B 109.7
C3 C2 H2B 109.7
H2A C2 H2B 108.2
N2 C3 C2 110.27(9)
N2 C3 H3A 109.6
C2 C3 H3A 109.6
N2 C3 H3B 109.6
C2 C3 H3B 109.6
H3A C3 H3B 108.1
N2 C4 C5 109.93(9)
N2 C4 H4A 109.7
C5 C4 H4A 109.7
N2 C4 H4B 109.7
C5 C4 H4B 109.7
H4A C4 H4B 108.2
N1 C5 C4 109.94(9)
N1 C5 H5A 109.7
C4 C5 H5A 109.7
N1 C5 H5B 109.7
C4 C5 H5B 109.7
H5A C5 H5B 108.2
C12 C11 C16 118.26(11)
C12 C11 C1 120.70(11)
C16 C11 C1 121.04(10)
C11 C12 C13 121.27(12)
C11 C12 H12 119.4
C13 C12 H12 119.4
C14 C13 C12 118.23(12)
C14 C13 H13 120.9
C12 C13 H13 120.9
F1 C14 C13 119.08(12)
F1 C14 C15 118.38(13)
C13 C14 C15 122.51(12)
C14 C15 C16 118.33(13)
C14 C15 H15 120.8
C16 C15 H15 120.8
C11 C16 C15 121.35(12)
C11 C16 H16 119.3
C15 C16 H16 119.3
C22 C21 C26 118.73(11)
C22 C21 C1 121.76(10)
C26 C21 C1 119.49(10)
C23 C22 C21 121.20(11)
C23 C22 H22 119.4
C21 C22 H22 119.4
C24 C23 C22 118.01(12)
C24 C23 H23 121.0
C22 C23 H23 121.0
F2 C24 C25 118.85(11)
F2 C24 C23 118.32(12)
C25 C24 C23 122.84(11)
C24 C25 C26 118.46(11)
C24 C25 H25 120.8
C26 C25 H25 120.8
C25 C26 C21 120.76(11)
C25 C26 H26 119.6
C21 C26 H26 119.6
O32 N3 O31 123.16(11)
O32 N3 C32 118.00(11)
O31 N3 C32 118.83(10)
O41 N4 O42 123.52(12)
O41 N4 C34 118.30(11)
O42 N4 C34 118.16(12)
O51 N5 O52 122.53(12)
O51 N5 C36 118.60(11)
O52 N5 C36 118.81(10)
O1 C31 C32 123.95(10)
O1 C31 C36 123.74(10)
C32 C31 C36 112.31(10)
C33 C32 C31 124.42(10)
C33 C32 N3 116.94(10)
C31 C32 N3 118.60(10)
C32 C33 C34 118.57(11)
C32 C33 H33 120.7
C34 C33 H33 120.7
C33 C34 C35 121.51(11)
C33 C34 N4 119.03(11)
C35 C34 N4 119.41(11)
C36 C35 C34 118.68(11)
C36 C35 H35 120.7
C34 C35 H35 120.7
C35 C36 C31 124.32(11)
C35 C36 N5 117.23(10)
C31 C36 N5 118.45(10)

loop_
_geom_bond_atom_site_label_1
_geom_bond_atom_site_label_2
_geom_bond_distance
F1 C14 1.3610(14)
F2 C24 1.3597(13)
N1 C5 1.4636(13)
N1 C2 1.4686(13)
N1 C1 1.4770(14)
N2 C3 1.4906(14)
N2 C4 1.4947(14)
N2 H721 0.909(17)
N2 H722 0.926(16)
C1 C21 1.5202(15)
C1 C11 1.5258(15)
C1 H1 1.0000
C2 C3 1.5158(15)
C2 H2A 0.9900
C2 H2B 0.9900
C3 H3A 0.9900
C3 H3B 0.9900
C4 C5 1.5140(15)
C4 H4A 0.9900
C4 H4B 0.9900
C5 H5A 0.9900
C5 H5B 0.9900
C11 C12 1.3854(16)
C11 C16 1.3869(17)
C12 C13 1.3926(18)
C12 H12 0.9500
C13 C14 1.369(2)
C13 H13 0.9500
C14 C15 1.370(2)
C15 C16 1.3870(18)
C15 H15 0.9500
C16 H16 0.9500
C21 C22 1.3905(16)
C21 C26 1.3909(15)
C22 C23 1.3888(17)
C22 H22 0.9500
C23 C24 1.3734(18)
C23 H23 0.9500
C24 C25 1.3711(19)
C25 C26 1.3893(18)
C25 H25 0.9500
C26 H26 0.9500
O1 C31 1.2587(13)
O31 N3 1.2221(15)
O32 N3 1.2179(14)
O41 N4 1.2245(16)
O42 N4 1.2282(16)
O51 N5 1.2073(14)
O52 N5 1.2143(15)
N3 C32 1.4580(14)
N4 C34 1.4501(15)
N5 C36 1.4630(15)
C31 C32 1.4383(15)
C31 C36 1.4418(15)
C32 C33 1.3757(16)
C33 C34 1.3841(17)
C33 H33 0.9500
C34 C35 1.3891(18)
C35 C36 1.3721(17)
C35 H35 0.9500

loop_
_geom_hbond_atom_site_label_D
_geom_hbond_atom_site_label_H
_geom_hbond_atom_site_label_A
_geom_hbond_site_symmetry_A
_geom_hbond_distance_DH
_geom_hbond_distance_HA
_geom_hbond_distance_DA
_geom_hbond_angle_DHA
N2 H721 O1 4_666 0.909(17) 1.924(17) 2.7696(12) 154.0(14)
N2 H721 O52 4_666 0.909(17) 2.369(16) 3.0018(14) 126.7(12)
N2 H722 O1 2_655 0.926(16) 1.927(16) 2.7402(13) 145.4(14)
N2 H722 O31 2_655 0.926(16) 2.345(16) 3.0791(15) 136.0(13)
C3 H3A O52 4_666 0.99 2.60 3.0002(16) 104.2
C13 H13 O32 3_665 0.95 2.39 3.2159(16) 145.2
C23 H23 O42 2_545 0.95 2.61 3.2827(17) 128.5

loop_
_geom_torsion_atom_site_label_1
_geom_torsion_atom_site_label_2
_geom_torsion_atom_site_label_3
_geom_torsion_atom_site_label_4
_geom_torsion
C5 N1 C1 C21 175.43(9)
C2 N1 C1 C21 -62.52(11)
C5 N1 C1 C11 53.26(12)
C2 N1 C1 C11 175.31(9)
C5 N1 C2 C3 -63.90(11)
C1 N1 C2 C3 171.15(9)
C4 N2 C3 C2 -53.24(12)
N1 C2 C3 N2 58.60(12)
C3 N2 C4 C5 53.23(12)
C2 N1 C5 C4 64.26(11)
C1 N1 C5 C4 -171.57(9)
N2 C4 C5 N1 -58.93(12)
N1 C1 C11 C12 -116.94(12)
C21 C1 C11 C12 120.78(12)
N1 C1 C11 C16 62.58(14)
C21 C1 C11 C16 -59.70(14)
C16 C11 C12 C13 -2.0(2)
C1 C11 C12 C13 177.51(12)
C11 C12 C13 C14 0.2(2)
C12 C13 C14 F1 179.46(13)
C12 C13 C14 C15 1.4(2)
F1 C14 C15 C16 -179.17(13)
C13 C14 C15 C16 -1.1(2)
C12 C11 C16 C15 2.3(2)
C1 C11 C16 C15 -177.19(12)
C14 C15 C16 C11 -0.8(2)
N1 C1 C21 C22 -30.91(14)
C11 C1 C21 C22 91.36(12)
N1 C1 C21 C26 150.90(10)
C11 C1 C21 C26 -86.83(12)
C26 C21 C22 C23 0.24(18)
C1 C21 C22 C23 -177.96(11)
C21 C22 C23 C24 0.73(19)
C22 C23 C24 F2 179.55(11)
C22 C23 C24 C25 -0.79(19)
F2 C24 C25 C26 179.53(11)
C23 C24 C25 C26 -0.13(18)
C24 C25 C26 C21 1.15(18)
C22 C21 C26 C25 -1.20(17)
C1 C21 C26 C25 177.04(11)
O1 C31 C32 C33 175.18(11)
C36 C31 C32 C33 -3.91(16)
O1 C31 C32 N3 -2.65(17)
C36 C31 C32 N3 178.26(10)
O32 N3 C32 C33 -32.04(17)
O31 N3 C32 C33 147.48(12)
O32 N3 C32 C31 145.96(12)
O31 N3 C32 C31 -34.53(17)
C31 C32 C33 C34 4.57(18)
N3 C32 C33 C34 -177.56(10)
C32 C33 C34 C35 -1.18(18)
C32 C33 C34 N4 -178.72(11)
O41 N4 C34 C33 4.97(17)
O42 N4 C34 C33 -176.16(12)
O41 N4 C34 C35 -172.63(12)
O42 N4 C34 C35 6.24(18)
C33 C34 C35 C36 -2.44(18)
N4 C34 C35 C36 175.09(11)
C34 C35 C36 C31 3.01(18)
C34 C35 C36 N5 -176.52(11)
O1 C31 C36 C35 -179.08(11)
C32 C31 C36 C35 0.01(16)
O1 C31 C36 N5 0.44(17)
C32 C31 C36 N5 179.53(10)
O51 N5 C36 C35 -34.90(18)
O52 N5 C36 C35 142.36(14)
O51 N5 C36 C31 145.55(14)
O52 N5 C36 C31 -37.19(18)
